data_7132741
loop_
_publ_author_name
'Zhang, Min'
'Zheng, Yongpeng'
'Jin, Yangbin'
'Jiang, Huanfeng'
'Wu, Wanqing'

_publ_section_title
;
 Palladium-catalyzed ligand-regulated divergent synthesis of
 pyrrole[2,3-<i>b</i>]indoles and ureas from 2-ethynylanilines and
 isocyanides.
;
_journal_issue 21
_journal_name_full 'Chemical communications (Cambridge, England)'
_journal_page_first 2950
_journal_page_last 2953
_journal_paper_doi 10.1039/d3cc05387c
_journal_volume 60
_journal_year 2024
_chemical_formula_moiety 'C26 H28 N4'
_chemical_formula_sum 'C26 H28 N4'
_chemical_formula_weight 396.52
_space_group_crystal_system monoclinic
_space_group_IT_number 15
_space_group_name_Hall '-C 2yc'
_space_group_name_H-M_alt 'C 1 2/c 1'
_atom_sites_solution_hydrogens mixed
_atom_sites_solution_primary dual
_audit_creation_date 2022-12-04
_audit_creation_method
;
Olex2 1.2
(compiled 2018.05.29 svn.r3508 for OlexSys, GUI svn.r5506)
;
_audit_update_record
;
2023-09-14 deposited with the CCDC.	2024-02-07 downloaded from the CCDC.
;
_cell_angle_alpha 90
_cell_angle_beta 95.8280(10)
_cell_angle_gamma 90
_cell_formula_units_Z 8
_cell_length_a 15.2301(4)
_cell_length_b 10.2357(3)
_cell_length_c 28.4109(8)
_cell_measurement_reflns_used 8678
_cell_measurement_temperature 170
_cell_measurement_theta_max 26.361
_cell_measurement_theta_min 2.401
_cell_volume 4406.1(2)
_computing_cell_refinement 'SAINT V8.40A (?, 2016)'
_computing_data_reduction 'SAINT V8.40A (?, 2016)'
_computing_molecular_graphics 'Olex2 (Dolomanov et al., 2009)'
_computing_publication_material 'Olex2 (Dolomanov et al., 2009)'
_computing_structure_refinement 'ShelXL (Sheldrick, 2015)'
_computing_structure_solution 'ShelXT (Sheldrick, 2015)'
_diffrn_ambient_temperature 170.0
_diffrn_measured_fraction_theta_full 0.995
_diffrn_measured_fraction_theta_max 0.995
_diffrn_measurement_device_type 'D8 VENTURE'
_diffrn_measurement_method '\f and \w scans'
_diffrn_radiation_type MoK\a
_diffrn_radiation_wavelength 0.71073
_diffrn_reflns_av_R_equivalents 0.0420
_diffrn_reflns_av_unetI/netI 0.0298
_diffrn_reflns_Laue_measured_fraction_full 0.995
_diffrn_reflns_Laue_measured_fraction_max 0.995
_diffrn_reflns_limit_h_max 18
_diffrn_reflns_limit_h_min -18
_diffrn_reflns_limit_k_max 12
_diffrn_reflns_limit_k_min -12
_diffrn_reflns_limit_l_max 35
_diffrn_reflns_limit_l_min -35
_diffrn_reflns_number 24779
_diffrn_reflns_point_group_measured_fraction_full 0.995
_diffrn_reflns_point_group_measured_fraction_max 0.995
_diffrn_reflns_theta_full 25.242
_diffrn_reflns_theta_max 26.402
_diffrn_reflns_theta_min 2.401
_diffrn_standards_number 0
_exptl_absorpt_coefficient_mu 0.072
_exptl_absorpt_correction_T_max 0.7454
_exptl_absorpt_correction_T_min 0.7105
_exptl_absorpt_correction_type multi-scan
_exptl_absorpt_process_details
'SADABS-2016/2 (Bruker,2016/2) was used for absorption correction. wR2(int) was 0.0740 before and 0.0482 after correction. The Ratio of minimum to maximum transmission is 0.9532. The \l/2 correction factor is Not present.'
_exptl_crystal_colour colourless
_exptl_crystal_colour_primary colourless
_exptl_crystal_density_diffrn 1.196
_exptl_crystal_description block
_exptl_crystal_F_000 1696
_exptl_crystal_size_max 0.12
_exptl_crystal_size_mid 0.07
_exptl_crystal_size_min 0.05
_refine_diff_density_max 0.177
_refine_diff_density_min -0.196
_refine_diff_density_rms 0.034
_refine_ls_extinction_method none
_refine_ls_goodness_of_fit_ref 0.959
_refine_ls_hydrogen_treatment mixed
_refine_ls_matrix_type full
_refine_ls_number_parameters 285
_refine_ls_number_reflns 4510
_refine_ls_number_restraints 0
_refine_ls_restrained_S_all 0.959
_refine_ls_R_factor_all 0.0576
_refine_ls_R_factor_gt 0.0410
_refine_ls_shift/su_max 0.001
_refine_ls_shift/su_mean 0.000
_refine_ls_structure_factor_coef Fsqd
_refine_ls_weighting_details 'w=1/[\s^2^(Fo^2^)+(0.0470P)^2^+3.6867P] where P=(Fo^2^+2Fc^2^)/3'
_refine_ls_weighting_scheme calc
_refine_ls_wR_factor_gt 0.0941
_refine_ls_wR_factor_ref 0.1071
_reflns_Friedel_coverage 0.000
_reflns_number_gt 3536
_reflns_number_total 4510
_reflns_threshold_expression 'I > 2\s(I)'
_cod_data_source_file d3cc05387c2.cif
_cod_data_source_block 124zm1201_0m
_cod_depositor_comments 'Adding full bibliography for 7132740--7132741.cif.'
_cod_database_code 7132741
_shelx_shelxl_version_number 2018/3
_shelx_space_group_comment
;
The symmetry employed for this shelxl refinement is uniquely defined
by the following loop, which should always be used as a source of
symmetry information in preference to the above space-group names.
They are only intended as comments.
;
_shelx_estimated_absorpt_t_max 0.996
_shelx_estimated_absorpt_t_min 0.991
_olex2_refinement_description
;
1. Fixed Uiso
 At 1.2 times of:
  All C(H) groups
 At 1.5 times of:
  All C(H,H,H) groups
2.a Aromatic/amide H refined with riding coordinates:
 C4(H4), C1(H1), C3(H3), C15(H15), C2(H2), C18(H18), C16(H16), C17(H17)
2.b Idealised Me refined as rotating group:
 C20(H20A,H20B,H20C), C25(H25A,H25B,H25C), C22(H22A,H22B,H22C), C26(H26A,H26B,
 H26C), C21(H21A,H21B,H21C), C24(H24A,H24B,H24C)
;
_olex2_submission_special_instructions 'No special instructions were received'

loop_
_space_group_symop_operation_xyz
'x, y, z'
'-x, y, -z+1/2'
'x+1/2, y+1/2, z'
'-x+1/2, y+1/2, -z+1/2'
'-x, -y, -z'
'x, -y, z-1/2'
'-x+1/2, -y+1/2, -z'
'x+1/2, -y+1/2, z-1/2'

loop_
_atom_site_label
_atom_site_type_symbol
_atom_site_fract_x
_atom_site_fract_y
_atom_site_fract_z
_atom_site_U_iso_or_equiv
_atom_site_adp_type
_atom_site_occupancy
_atom_site_site_symmetry_order
_atom_site_calc_flag
_atom_site_refinement_flags_posn
_atom_site_refinement_flags_adp
_atom_site_refinement_flags_occupancy
_atom_site_disorder_assembly
_atom_site_disorder_group
N2 N 0.86735(7) 0.57864(11) 0.66689(4) 0.0274(3) Uani 1 1 d . . . . .
N3 N 0.92046(7) 0.84333(11) 0.53706(4) 0.0287(3) Uani 1 1 d . . . . .
N4 N 0.92053(7) 0.69042(11) 0.60462(4) 0.0272(3) Uani 1 1 d . . . . .
N1 N 0.46378(10) 0.71234(13) 0.55026(5) 0.0373(3) Uani 1 1 d . . . . .
C8 C 0.88776(8) 0.77543(13) 0.57027(5) 0.0253(3) Uani 1 1 d . . . . .
C9 C 0.84935(8) 0.65158(13) 0.63152(5) 0.0246(3) Uani 1 1 d . . . . .
C7 C 0.79285(8) 0.79020(13) 0.57236(5) 0.0251(3) Uani 1 1 d . . . . .
C10 C 0.76672(8) 0.71684(13) 0.60773(5) 0.0253(3) Uani 1 1 d . . . . .
C11 C 0.67853(9) 0.69990(13) 0.61804(5) 0.0278(3) Uani 1 1 d . . . . .
C6 C 0.84503(9) 0.91080(13) 0.51489(5) 0.0275(3) Uani 1 1 d . . . . .
C5 C 0.76530(9) 0.88083(13) 0.53451(5) 0.0266(3) Uani 1 1 d . . . . .
C4 C 0.68650(9) 0.93891(14) 0.51747(5) 0.0314(3) Uani 1 1 d . . . . .
H4 H 0.633189 0.918154 0.530504 0.038 Uiso 1 1 calc R . . . .
C14 C 0.44583(9) 0.66486(13) 0.59367(5) 0.0299(3) Uani 1 1 d . . . . .
C12 C 0.60246(9) 0.68241(14) 0.62390(5) 0.0297(3) Uani 1 1 d . . . . .
C13 C 0.51314(9) 0.65238(14) 0.63119(5) 0.0300(3) Uani 1 1 d . . . . .
C19 C 0.80916(9) 0.52992(14) 0.70130(5) 0.0304(3) Uani 1 1 d . . . . .
C1 C 0.84560(10) 0.99915(14) 0.47825(5) 0.0316(3) Uani 1 1 d . . . . .
H1 H 0.898575 1.019393 0.464793 0.038 Uiso 1 1 calc R . . . .
C3 C 0.68736(10) 1.02905(14) 0.48054(5) 0.0362(3) Uani 1 1 d . . . . .
H3 H 0.634108 1.070745 0.468371 0.043 Uiso 1 1 calc R . . . .
C23 C 1.01514(9) 0.65691(14) 0.61918(5) 0.0310(3) Uani 1 1 d . . . . .
C15 C 0.35957(9) 0.63149(15) 0.60188(6) 0.0374(4) Uani 1 1 d . . . . .
H15 H 0.312979 0.641840 0.577278 0.045 Uiso 1 1 calc R . . . .
C20 C 0.74020(10) 0.43509(15) 0.67846(6) 0.0395(4) Uani 1 1 d . . . . .
H20A H 0.701938 0.480682 0.653937 0.059 Uiso 1 1 calc GR . . . .
H20B H 0.704523 0.401347 0.702596 0.059 Uiso 1 1 calc GR . . . .
H20C H 0.769851 0.362325 0.664183 0.059 Uiso 1 1 calc GR . . . .
C25 C 1.02731(10) 0.50911(15) 0.62191(6) 0.0387(4) Uani 1 1 d . . . . .
H25A H 0.995898 0.474221 0.647606 0.058 Uiso 1 1 calc GR . . . .
H25B H 1.090284 0.488571 0.627996 0.058 Uiso 1 1 calc GR . . . .
H25C H 1.003549 0.469552 0.591868 0.058 Uiso 1 1 calc GR . . . .
C2 C 0.76543(10) 1.05796(14) 0.46157(5) 0.0358(3) Uani 1 1 d . . . . .
H2 H 0.764500 1.119527 0.436504 0.043 Uiso 1 1 calc R . . . .
C18 C 0.49270(10) 0.60520(17) 0.67505(6) 0.0423(4) Uani 1 1 d . . . . .
H18 H 0.538148 0.597154 0.700381 0.051 Uiso 1 1 calc R . . . .
C22 C 0.87044(11) 0.45415(17) 0.73796(6) 0.0434(4) Uani 1 1 d . . . . .
H22A H 0.898585 0.382425 0.722264 0.065 Uiso 1 1 calc GR . . . .
H22B H 0.835927 0.418578 0.762289 0.065 Uiso 1 1 calc GR . . . .
H22C H 0.915900 0.513112 0.752716 0.065 Uiso 1 1 calc GR . . . .
C26 C 1.04360(11) 0.72145(17) 0.66673(6) 0.0463(4) Uani 1 1 d . . . . .
H26A H 1.035344 0.816186 0.663905 0.070 Uiso 1 1 calc GR . . . .
H26B H 1.105978 0.702260 0.676073 0.070 Uiso 1 1 calc GR . . . .
H26C H 1.007750 0.687356 0.690723 0.070 Uiso 1 1 calc GR . . . .
C21 C 0.76852(10) 0.64442(17) 0.72619(5) 0.0405(4) Uani 1 1 d . . . . .
H21A H 0.815254 0.705100 0.738261 0.061 Uiso 1 1 calc GR . . . .
H21B H 0.738169 0.611379 0.752580 0.061 Uiso 1 1 calc GR . . . .
H21C H 0.726132 0.690039 0.703670 0.061 Uiso 1 1 calc GR . . . .
C16 C 0.34147(10) 0.58399(17) 0.64503(6) 0.0461(4) Uani 1 1 d . . . . .
H16 H 0.282688 0.560114 0.649659 0.055 Uiso 1 1 calc R . . . .
C17 C 0.40765(11) 0.57033(19) 0.68196(6) 0.0506(5) Uani 1 1 d . . . . .
H17 H 0.394476 0.537292 0.711690 0.061 Uiso 1 1 calc R . . . .
C24 C 1.07199(10) 0.7093(2) 0.58225(7) 0.0590(6) Uani 1 1 d . . . . .
H24A H 1.050909 0.673688 0.551126 0.089 Uiso 1 1 calc GR . . . .
H24B H 1.133490 0.683074 0.590577 0.089 Uiso 1 1 calc GR . . . .
H24C H 1.068122 0.804857 0.581309 0.089 Uiso 1 1 calc GR . . . .
H1A H 0.5225(14) 0.7055(19) 0.5446(7) 0.058(6) Uiso 1 1 d . . . . .
H1B H 0.4234(14) 0.691(2) 0.5254(7) 0.064(6) Uiso 1 1 d . . . . .

loop_
_atom_site_aniso_label
_atom_site_aniso_U_11
_atom_site_aniso_U_22
_atom_site_aniso_U_33
_atom_site_aniso_U_23
_atom_site_aniso_U_13
_atom_site_aniso_U_12
N2 0.0272(6) 0.0281(6) 0.0270(6) 0.0023(5) 0.0039(5) -0.0023(5)
N3 0.0294(6) 0.0275(6) 0.0296(6) 0.0047(5) 0.0053(5) 0.0005(5)
N4 0.0208(5) 0.0311(6) 0.0302(6) 0.0071(5) 0.0050(4) 0.0009(5)
N1 0.0354(7) 0.0410(8) 0.0349(7) -0.0009(6) 0.0009(6) 0.0008(6)
C8 0.0247(6) 0.0235(7) 0.0277(7) 0.0002(5) 0.0030(5) 0.0006(5)
C9 0.0226(6) 0.0245(7) 0.0271(7) -0.0007(5) 0.0041(5) -0.0021(5)
C7 0.0248(6) 0.0238(7) 0.0267(6) -0.0014(5) 0.0026(5) -0.0009(5)
C10 0.0226(6) 0.0251(7) 0.0280(7) -0.0021(5) 0.0025(5) -0.0002(5)
C11 0.0259(7) 0.0284(7) 0.0292(7) 0.0018(6) 0.0026(5) 0.0011(5)
C6 0.0309(7) 0.0244(7) 0.0270(7) -0.0020(5) 0.0023(5) -0.0001(5)
C5 0.0294(7) 0.0240(7) 0.0261(6) -0.0021(5) 0.0015(5) -0.0003(5)
C4 0.0303(7) 0.0315(7) 0.0318(7) -0.0025(6) 0.0001(6) 0.0028(6)
C14 0.0276(7) 0.0257(7) 0.0366(8) -0.0057(6) 0.0051(6) 0.0028(5)
C12 0.0273(7) 0.0302(7) 0.0317(7) 0.0010(6) 0.0038(6) 0.0021(6)
C13 0.0234(7) 0.0311(7) 0.0360(8) -0.0007(6) 0.0064(6) 0.0021(5)
C19 0.0281(7) 0.0362(8) 0.0273(7) 0.0059(6) 0.0042(5) -0.0060(6)
C1 0.0400(8) 0.0268(7) 0.0282(7) 0.0011(6) 0.0045(6) -0.0011(6)
C3 0.0403(8) 0.0308(8) 0.0354(8) 0.0002(6) -0.0059(6) 0.0082(6)
C23 0.0207(6) 0.0334(8) 0.0390(8) 0.0088(6) 0.0027(6) 0.0012(6)
C15 0.0242(7) 0.0391(8) 0.0487(9) -0.0145(7) 0.0028(6) 0.0006(6)
C20 0.0376(8) 0.0365(8) 0.0435(9) 0.0085(7) -0.0006(7) -0.0108(7)
C25 0.0325(8) 0.0355(8) 0.0483(9) 0.0009(7) 0.0057(7) 0.0065(6)
C2 0.0491(9) 0.0290(7) 0.0283(7) 0.0027(6) -0.0006(6) 0.0026(7)
C18 0.0326(8) 0.0567(10) 0.0384(8) 0.0050(8) 0.0077(7) 0.0019(7)
C22 0.0406(9) 0.0522(10) 0.0365(8) 0.0169(7) 0.0002(7) -0.0072(7)
C26 0.0347(8) 0.0415(9) 0.0599(11) -0.0023(8) -0.0098(7) -0.0052(7)
C21 0.0372(8) 0.0546(10) 0.0303(8) -0.0036(7) 0.0072(6) -0.0022(7)
C16 0.0294(8) 0.0521(10) 0.0593(11) -0.0098(8) 0.0171(7) -0.0060(7)
C17 0.0398(9) 0.0681(12) 0.0474(10) 0.0054(9) 0.0211(8) -0.0037(8)
C24 0.0260(8) 0.0783(14) 0.0750(13) 0.0412(11) 0.0161(8) 0.0109(8)

loop_
_atom_type_symbol
_atom_type_description
_atom_type_scat_dispersion_real
_atom_type_scat_dispersion_imag
_atom_type_scat_source
C C 0.0033 0.0016 'International Tables Vol C Tables 4.2.6.8 and 6.1.1.4'
H H 0.0000 0.0000 'International Tables Vol C Tables 4.2.6.8 and 6.1.1.4'
N N 0.0061 0.0033 'International Tables Vol C Tables 4.2.6.8 and 6.1.1.4'

loop_
_geom_angle_atom_site_label_1
_geom_angle_atom_site_label_2
_geom_angle_atom_site_label_3
_geom_angle
_geom_angle_site_symmetry_1
_geom_angle_site_symmetry_3
_geom_angle_publ_flag
C9 N2 C19 129.33(12) . . ?
C8 N3 C6 103.08(11) . . ?
C8 N4 C9 108.34(10) . . ?
C8 N4 C23 127.99(11) . . ?
C9 N4 C23 122.93(11) . . ?
C14 N1 H1A 114.2(12) . . ?
C14 N1 H1B 115.2(13) . . ?
H1A N1 H1B 115.7(17) . . ?
N3 C8 N4 135.69(12) . . ?
N3 C8 C7 115.12(11) . . ?
N4 C8 C7 109.18(11) . . ?
N2 C9 N4 118.10(11) . . ?
N2 C9 C10 135.90(12) . . ?
N4 C9 C10 105.99(10) . . ?
C10 C7 C8 109.96(11) . . ?
C10 C7 C5 145.62(13) . . ?
C5 C7 C8 104.42(11) . . ?
C7 C10 C9 106.42(11) . . ?
C7 C10 C11 125.58(12) . . ?
C11 C10 C9 127.91(12) . . ?
C12 C11 C10 175.79(15) . . ?
C5 C6 N3 113.78(11) . . ?
C1 C6 N3 125.62(13) . . ?
C1 C6 C5 120.60(13) . . ?
C6 C5 C7 103.59(11) . . ?
C4 C5 C7 135.29(13) . . ?
C4 C5 C6 121.08(13) . . ?
C5 C4 H4 120.9 . . ?
C5 C4 C3 118.21(14) . . ?
C3 C4 H4 120.9 . . ?
N1 C14 C13 120.94(13) . . ?
N1 C14 C15 120.66(14) . . ?
C15 C14 C13 118.38(14) . . ?
C11 C12 C13 176.14(15) . . ?
C14 C13 C12 120.07(13) . . ?
C18 C13 C14 119.64(13) . . ?
C18 C13 C12 120.24(13) . . ?
N2 C19 C20 111.60(11) . . ?
N2 C19 C22 104.84(11) . . ?
N2 C19 C21 110.27(12) . . ?
C20 C19 C22 108.16(12) . . ?
C20 C19 C21 112.97(12) . . ?
C21 C19 C22 108.62(12) . . ?
C6 C1 H1 121.1 . . ?
C6 C1 C2 117.71(14) . . ?
C2 C1 H1 121.1 . . ?
C4 C3 H3 119.8 . . ?
C2 C3 C4 120.42(13) . . ?
C2 C3 H3 119.8 . . ?
N4 C23 C25 110.46(12) . . ?
N4 C23 C26 108.90(12) . . ?
N4 C23 C24 109.10(11) . . ?
C25 C23 C26 111.24(13) . . ?
C24 C23 C25 108.03(13) . . ?
C24 C23 C26 109.07(14) . . ?
C14 C15 H15 119.6 . . ?
C16 C15 C14 120.82(14) . . ?
C16 C15 H15 119.6 . . ?
C19 C20 H20A 109.5 . . ?
C19 C20 H20B 109.5 . . ?
C19 C20 H20C 109.5 . . ?
H20A C20 H20B 109.5 . . ?
H20A C20 H20C 109.5 . . ?
H20B C20 H20C 109.5 . . ?
C23 C25 H25A 109.5 . . ?
C23 C25 H25B 109.5 . . ?
C23 C25 H25C 109.5 . . ?
H25A C25 H25B 109.5 . . ?
H25A C25 H25C 109.5 . . ?
H25B C25 H25C 109.5 . . ?
C1 C2 H2 119.0 . . ?
C3 C2 C1 121.98(14) . . ?
C3 C2 H2 119.0 . . ?
C13 C18 H18 119.6 . . ?
C17 C18 C13 120.90(15) . . ?
C17 C18 H18 119.6 . . ?
C19 C22 H22A 109.5 . . ?
C19 C22 H22B 109.5 . . ?
C19 C22 H22C 109.5 . . ?
H22A C22 H22B 109.5 . . ?
H22A C22 H22C 109.5 . . ?
H22B C22 H22C 109.5 . . ?
C23 C26 H26A 109.5 . . ?
C23 C26 H26B 109.5 . . ?
C23 C26 H26C 109.5 . . ?
H26A C26 H26B 109.5 . . ?
H26A C26 H26C 109.5 . . ?
H26B C26 H26C 109.5 . . ?
C19 C21 H21A 109.5 . . ?
C19 C21 H21B 109.5 . . ?
C19 C21 H21C 109.5 . . ?
H21A C21 H21B 109.5 . . ?
H21A C21 H21C 109.5 . . ?
H21B C21 H21C 109.5 . . ?
C15 C16 H16 119.5 . . ?
C15 C16 C17 121.01(14) . . ?
C17 C16 H16 119.5 . . ?
C18 C17 C16 119.23(16) . . ?
C18 C17 H17 120.4 . . ?
C16 C17 H17 120.4 . . ?
C23 C24 H24A 109.5 . . ?
C23 C24 H24B 109.5 . . ?
C23 C24 H24C 109.5 . . ?
H24A C24 H24B 109.5 . . ?
H24A C24 H24C 109.5 . . ?
H24B C24 H24C 109.5 . . ?

loop_
_geom_bond_atom_site_label_1
_geom_bond_atom_site_label_2
_geom_bond_distance
_geom_bond_site_symmetry_2
_geom_bond_publ_flag
N2 C9 1.2594(17) . ?
N2 C19 1.4718(17) . ?
N3 C8 1.3100(17) . ?
N3 C6 1.4306(17) . ?
N4 C8 1.3638(17) . ?
N4 C9 1.4442(16) . ?
N4 C23 1.4981(17) . ?
N1 C14 1.3786(19) . ?
N1 H1A 0.93(2) . ?
N1 H1B 0.91(2) . ?
C8 C7 1.4607(18) . ?
C9 C10 1.5212(18) . ?
C7 C10 1.3465(18) . ?
C7 C5 1.4496(18) . ?
C10 C11 1.4142(18) . ?
C11 C12 1.2004(19) . ?
C6 C5 1.4201(19) . ?
C6 C1 1.3796(19) . ?
C5 C4 1.3821(19) . ?
C4 H4 0.9500 . ?
C4 C3 1.398(2) . ?
C14 C13 1.408(2) . ?
C14 C15 1.3996(19) . ?
C12 C13 1.4301(19) . ?
C13 C18 1.401(2) . ?
C19 C20 1.526(2) . ?
C19 C22 1.536(2) . ?
C19 C21 1.532(2) . ?
C1 H1 0.9500 . ?
C1 C2 1.400(2) . ?
C3 H3 0.9500 . ?
C3 C2 1.386(2) . ?
C23 C25 1.525(2) . ?
C23 C26 1.527(2) . ?
C23 C24 1.524(2) . ?
C15 H15 0.9500 . ?
C15 C16 1.373(2) . ?
C20 H20A 0.9800 . ?
C20 H20B 0.9800 . ?
C20 H20C 0.9800 . ?
C25 H25A 0.9800 . ?
C25 H25B 0.9800 . ?
C25 H25C 0.9800 . ?
C2 H2 0.9500 . ?
C18 H18 0.9500 . ?
C18 C17 1.377(2) . ?
C22 H22A 0.9800 . ?
C22 H22B 0.9800 . ?
C22 H22C 0.9800 . ?
C26 H26A 0.9800 . ?
C26 H26B 0.9800 . ?
C26 H26C 0.9800 . ?
C21 H21A 0.9800 . ?
C21 H21B 0.9800 . ?
C21 H21C 0.9800 . ?
C16 H16 0.9500 . ?
C16 C17 1.386(2) . ?
C17 H17 0.9500 . ?
C24 H24A 0.9800 . ?
C24 H24B 0.9800 . ?
C24 H24C 0.9800 . ?
